data_4060267
_journal_name_full Organometallics
_journal_paper_doi 10.1021/om034278m
_journal_year 2004
_chemical_formula_sum 'C10 H10 O'
_chemical_formula_weight 146.18
_space_group_IT_number 2
_symmetry_cell_setting triclinic
_symmetry_space_group_name_Hall '-P 1'
_symmetry_space_group_name_H-M 'P -1'
_atom_sites_solution_hydrogens geom
_atom_sites_solution_primary direct
_atom_sites_solution_secondary difmap
_cell_angle_alpha 112.535(13)
_cell_angle_beta 93.380(15)
_cell_angle_gamma 103.536(13)
_cell_formula_units_Z 3
_cell_length_a 8.227(7)
_cell_length_b 8.769(8)
_cell_length_c 8.920(8)
_cell_measurement_reflns_used ?
_cell_measurement_temperature 110(2)
_cell_measurement_theta_max ?
_cell_measurement_theta_min ?
_cell_volume 569.9(9)
_diffrn_ambient_temperature 110(2)
_diffrn_detector_area_resol_mean ?
_diffrn_measurement_device_type ?
_diffrn_measurement_method ?
_diffrn_radiation_monochromator graphite
_diffrn_radiation_source 'fine-focus sealed tube'
_diffrn_radiation_type MoK\a
_diffrn_radiation_wavelength 0.71073
_diffrn_reflns_av_R_equivalents 0.0245
_diffrn_reflns_av_sigmaI/netI 0.0390
_diffrn_reflns_limit_h_max 8
_diffrn_reflns_limit_h_min -9
_diffrn_reflns_limit_k_max 10
_diffrn_reflns_limit_k_min -10
_diffrn_reflns_limit_l_max 7
_diffrn_reflns_limit_l_min -10
_diffrn_reflns_number 2855
_diffrn_reflns_theta_max 25.00
_diffrn_reflns_theta_min 2.51
_diffrn_standards_decay_% ?
_diffrn_standards_interval_count ?
_diffrn_standards_interval_time ?
_diffrn_standards_number ?
_exptl_absorpt_coefficient_mu 0.081
_exptl_absorpt_correction_T_max ?
_exptl_absorpt_correction_T_min ?
_exptl_absorpt_correction_type none
_exptl_absorpt_process_details ?
_exptl_crystal_colour ?
_exptl_crystal_density_diffrn 1.278
_exptl_crystal_density_meas ?
_exptl_crystal_density_method 'not measured'
_exptl_crystal_description ?
_exptl_crystal_F_000 234
_exptl_crystal_size_max 0.25
_exptl_crystal_size_mid 0.2
_exptl_crystal_size_min 0.15
_refine_ls_extinction_coef 0.146(15)
_refine_ls_extinction_expression Fc^*^=kFc[1+0.001xFc^2^\l^3^/sin(2\q)]^-1/4^
_refine_ls_extinction_method SHELXL
_refine_ls_goodness_of_fit_ref 1.079
_refine_ls_hydrogen_treatment mixed
_refine_ls_matrix_type full
_refine_ls_number_parameters 200
_refine_ls_number_reflns 1937
_refine_ls_number_restraints 156
_refine_ls_restrained_S_all 1.072
_refine_ls_R_factor_all 0.0472
_refine_ls_R_factor_gt 0.0437
_refine_ls_shift/su_max 0.001
_refine_ls_shift/su_mean 0.000
_refine_ls_structure_factor_coef Fsqd
_refine_ls_weighting_details 'calc w=1/[\s^2^(Fo^2^)+(0.0685P)^2^+0.1248P] where P=(Fo^2^+2Fc^2^)/3'
_refine_ls_weighting_scheme calc
_refine_ls_wR_factor_gt 0.1185
_refine_ls_wR_factor_ref 0.1220
_reflns_number_gt 1743
_reflns_number_total 1937
_reflns_threshold_expression >2sigma(I)
_cod_depositor_comments
;
The following automatic conversions were performed:
'_symmetry_cell_setting' value 'Triclinic' changed to 'triclinic'
according to '/home/saulius/struct/CIF-dictionaries/cif_core.dic'
dictionary named 'cif_core.dic' version 2.4.1 from 2010-06-29.

Automatic conversion script
Id: cif_fix_enum 1527 2010-12-29 10:47:43Z saulius 
;
_cod_original_sg_symbol_H-M P-1
_cod_database_code 4060267

loop_
_symmetry_equiv_pos_as_xyz
'x, y, z'
'-x, -y, -z'

loop_
_atom_site_label
_atom_site_type_symbol
_atom_site_fract_x
_atom_site_fract_y
_atom_site_fract_z
_atom_site_U_iso_or_equiv
_atom_site_adp_type
_atom_site_occupancy
_atom_site_symmetry_multiplicity
_atom_site_calc_flag
_atom_site_refinement_flags
_atom_site_disorder_assembly
_atom_site_disorder_group
O1 O 0.11636(12) 0.70809(12) 0.74857(12) 0.0294(3) Uani 1 1 d U . .
C1 C 0.16749(18) 0.73393(18) 0.60538(18) 0.0289(4) Uani 1 1 d U . .
H1A H 0.2536 0.6761 0.5536 0.035 Uiso 1 1 calc R . .
C2 C 0.03142(18) 0.74032(17) 0.48993(17) 0.0275(4) Uani 1 1 d U . .
H2A H -0.0366 0.6214 0.4190 0.033 Uiso 1 1 calc R . .
H2B H 0.0854 0.7921 0.4178 0.033 Uiso 1 1 calc R . .
C3 C -0.08572(17) 0.84219(16) 0.57697(16) 0.0229(3) Uani 1 1 d U . .
C4 C -0.25252(18) 0.80417(17) 0.50132(17) 0.0273(4) Uani 1 1 d U . .
H4A H -0.2914 0.7133 0.3950 0.033 Uiso 1 1 calc R . .
C5 C -0.36279(18) 0.89595(19) 0.57770(19) 0.0309(4) Uani 1 1 d U . .
H5A H -0.4752 0.8686 0.5234 0.037 Uiso 1 1 calc R . .
C6 C -0.30787(18) 1.02781(18) 0.73384(19) 0.0300(4) Uani 1 1 d U . .
H6A H -0.3821 1.0916 0.7872 0.036 Uiso 1 1 calc R . .
C7 C -0.14278(18) 1.06532(17) 0.81128(17) 0.0258(3) Uani 1 1 d U . .
H7A H -0.1056 1.1543 0.9188 0.031 Uiso 1 1 calc R . .
C8 C -0.03055(16) 0.97509(16) 0.73446(16) 0.0218(3) Uani 1 1 d U . .
C9 C 0.14879(17) 1.02115(17) 0.82087(17) 0.0259(4) Uani 1 1 d U . .
H9A H 0.2201 1.1154 0.7985 0.031 Uiso 1 1 calc R . .
H9B H 0.1493 1.0645 0.9411 0.031 Uiso 1 1 calc R . .
C10 C 0.22597(18) 0.87336(18) 0.76916(18) 0.0287(4) Uani 1 1 d U . .
H10A H 0.3475 0.9002 0.8169 0.034 Uiso 1 1 calc R . .
O2 O 0.3455(2) 0.6041(3) 1.2773(2) 0.0310(5) Uani 0.50 1 d PU . .
C11 C 0.2282(19) 0.4742(18) 1.1314(14) 0.0260(18) Uani 0.50 1 d PU . .
H11A H 0.1100 0.4520 1.1400 0.031 Uiso 0.50 1 d PR . .
C12 C 0.2620(11) 0.5036(11) 0.9760(11) 0.0227(12) Uani 0.50 1 d PU . .
H12A H 0.2415 0.6104 0.9872 0.027 Uiso 0.50 1 d PR . .
H12B H 0.1895 0.4148 0.8785 0.027 Uiso 0.50 1 d PR . .
C13 C 0.446(2) 0.5147(13) 0.954(2) 0.0220(14) Uani 0.50 1 d PU . .
C14 C 0.5130(15) 0.5830(7) 0.8445(13) 0.0279(14) Uani 0.50 1 d PU . .
H14A H 0.4460 0.6364 0.7997 0.033 Uiso 0.50 1 d PR . .
C15 C 0.6854(14) 0.583(2) 0.8088(17) 0.028(2) Uani 0.50 1 d PU . .
H15A H 0.7225 0.6176 0.7235 0.033 Uiso 0.50 1 d PR . .
C16 C 0.7810(19) 0.5162(17) 0.8915(15) 0.0264(18) Uani 0.50 1 d PU . .
H16A H 0.8903 0.5100 0.8618 0.032 Uiso 0.50 1 d PR . .
C17 C 0.7134(13) 0.4623(11) 0.9994(13) 0.0296(15) Uani 0.50 1 d PU . .
H17A H 0.7898 0.4328 1.0622 0.036 Uiso 0.50 1 d PR . .
C18 C 0.549(2) 0.4525(13) 1.033(2) 0.0236(15) Uani 0.50 1 d PU . .
C19 C 0.4834(14) 0.3717(8) 1.1450(12) 0.0241(12) Uani 0.50 1 d PU . .
H19A H 0.5681 0.4104 1.2403 0.029 Uiso 0.50 1 d PR . .
H19B H 0.4642 0.2498 1.0879 0.029 Uiso 0.50 1 d PR . .
C20 C 0.3396(15) 0.414(2) 1.2083(17) 0.0270(16) Uani 0.50 1 d PU . .
H20A H 0.2836 0.3510 1.2666 0.032 Uiso 0.50 1 d PR . .

loop_
_atom_site_aniso_label
_atom_site_aniso_U_11
_atom_site_aniso_U_22
_atom_site_aniso_U_33
_atom_site_aniso_U_23
_atom_site_aniso_U_13
_atom_site_aniso_U_12
O1 0.0333(6) 0.0265(5) 0.0332(6) 0.0183(4) 0.0057(4) 0.0064(4)
C1 0.0302(7) 0.0278(7) 0.0359(8) 0.0183(6) 0.0131(6) 0.0102(6)
C2 0.0346(8) 0.0228(7) 0.0251(7) 0.0109(6) 0.0081(6) 0.0054(6)
C3 0.0272(7) 0.0208(6) 0.0226(7) 0.0138(5) 0.0043(5) 0.0018(5)
C4 0.0296(7) 0.0241(7) 0.0246(7) 0.0128(6) -0.0025(6) -0.0026(6)
C5 0.0230(7) 0.0331(8) 0.0394(8) 0.0227(6) -0.0001(6) 0.0010(6)
C6 0.0267(7) 0.0299(7) 0.0398(8) 0.0199(6) 0.0105(6) 0.0085(6)
C7 0.0308(7) 0.0223(7) 0.0252(7) 0.0121(5) 0.0067(6) 0.0043(5)
C8 0.0245(7) 0.0199(6) 0.0231(7) 0.0136(5) 0.0031(5) 0.0019(5)
C9 0.0258(7) 0.0245(7) 0.0262(7) 0.0127(6) 0.0002(6) 0.0016(5)
C10 0.0231(7) 0.0301(7) 0.0356(8) 0.0189(6) 0.0033(6) 0.0032(6)
O2 0.0300(10) 0.0329(10) 0.0237(10) 0.0065(8) 0.0033(8) 0.0064(8)
C11 0.020(3) 0.034(3) 0.023(2) 0.0138(18) 0.0063(19) 0.002(2)
C12 0.016(2) 0.026(3) 0.025(2) 0.010(2) 0.0005(18) 0.0062(19)
C13 0.0208(18) 0.022(3) 0.025(2) 0.013(3) 0.0038(16) 0.004(3)
C14 0.031(2) 0.023(3) 0.028(2) 0.012(2) -0.0034(15) 0.003(3)
C15 0.023(3) 0.027(2) 0.034(4) 0.015(2) 0.006(2) 0.003(2)
C16 0.019(2) 0.0262(19) 0.037(4) 0.015(2) 0.003(3) 0.0078(15)
C17 0.022(3) 0.023(3) 0.038(3) 0.009(2) -0.001(2) 0.0051(19)
C18 0.0215(19) 0.021(3) 0.030(3) 0.013(3) 0.0014(18) 0.005(3)
C19 0.0276(18) 0.023(3) 0.026(2) 0.016(2) 0.0007(15) 0.005(3)
C20 0.026(3) 0.031(2) 0.024(2) 0.0164(16) 0.000(2) 0.001(2)
